data_4329572
loop_
_publ_author_name
'Runyu Tan'
'Zhi-Bin Wang'
'Yu Li'
'Daniel J. Kozera'
'Zheng-Hong Lu'
'Datong Song'

_publ_section_title
;
 Syntheses, Structures, and Luminescent Properties of
 Dipyridylamine-Functionalized Anthracene and Its Complexes
;
_journal_name_full 'Inorganic Chemistry'
_journal_page_first 7039
_journal_page_last 7049
_journal_paper_doi 10.1021/ic201757r
_journal_volume 51
_journal_year 2012
_chemical_formula_sum 'C50 H32 N6'
_chemical_formula_weight 716.82
_chemical_name_systematic
; 
 ? 
;
_space_group_IT_number 14
_symmetry_cell_setting monoclinic
_symmetry_space_group_name_Hall '-P 2ybc'
_symmetry_space_group_name_H-M 'P 1 21/c 1'
_atom_sites_solution_hydrogens geom
_atom_sites_solution_primary direct
_atom_sites_solution_secondary difmap
_audit_creation_method SHELXL-97
_cell_angle_alpha 90.00
_cell_angle_beta 99.057(2)
_cell_angle_gamma 90.00
_cell_formula_units_Z 4
_cell_length_a 20.3101(9)
_cell_length_b 9.0336(3)
_cell_length_c 20.0894(9)
_cell_measurement_reflns_used 8292
_cell_measurement_temperature 150(2)
_cell_measurement_theta_max 27.53
_cell_measurement_theta_min 2.03
_cell_volume 3639.9(3)
_computing_structure_refinement 'SHELXL-97 (Sheldrick, 2008)'
_computing_structure_solution 'SHELXS-97 (Sheldrick, 2008)'
_diffrn_ambient_temperature 150(2)
_diffrn_measured_fraction_theta_full 0.989
_diffrn_measured_fraction_theta_max 0.989
_diffrn_radiation_monochromator graphite
_diffrn_radiation_source 'fine-focus sealed tube'
_diffrn_radiation_type MoK\a
_diffrn_radiation_wavelength 0.71073
_diffrn_reflns_av_R_equivalents 0.0868
_diffrn_reflns_av_sigmaI/netI 0.1193
_diffrn_reflns_limit_h_max 26
_diffrn_reflns_limit_h_min -26
_diffrn_reflns_limit_k_max 11
_diffrn_reflns_limit_k_min -9
_diffrn_reflns_limit_l_max 26
_diffrn_reflns_limit_l_min -26
_diffrn_reflns_number 30520
_diffrn_reflns_theta_full 27.53
_diffrn_reflns_theta_max 27.53
_diffrn_reflns_theta_min 2.03
_exptl_absorpt_coefficient_mu 0.078
_exptl_absorpt_correction_T_max 0.9922
_exptl_absorpt_correction_T_min 0.9884
_exptl_absorpt_correction_type multi-scan
_exptl_absorpt_process_details 'bruker apex 2'
_exptl_crystal_colour yellow
_exptl_crystal_density_diffrn 1.308
_exptl_crystal_description block
_exptl_crystal_F_000 1496
_exptl_crystal_size_max 0.15
_exptl_crystal_size_mid 0.12
_exptl_crystal_size_min 0.10
_refine_diff_density_max 0.256
_refine_diff_density_min -0.220
_refine_diff_density_rms 0.051
_refine_ls_extinction_method none
_refine_ls_goodness_of_fit_ref 0.958
_refine_ls_hydrogen_treatment constr
_refine_ls_matrix_type full
_refine_ls_number_parameters 505
_refine_ls_number_reflns 8292
_refine_ls_number_restraints 0
_refine_ls_restrained_S_all 0.958
_refine_ls_R_factor_all 0.1592
_refine_ls_R_factor_gt 0.0593
_refine_ls_shift/su_max 0.000
_refine_ls_shift/su_mean 0.000
_refine_ls_structure_factor_coef Fsqd
_refine_ls_weighting_details 'calc w=1/[\s^2^(Fo^2^)+(0.0546P)^2^+0.0000P] where P=(Fo^2^+2Fc^2^)/3'
_refine_ls_weighting_scheme calc
_refine_ls_wR_factor_gt 0.1087
_refine_ls_wR_factor_ref 0.1389
_reflns_number_gt 3933
_reflns_number_total 8292
_reflns_threshold_expression >2sigma(I)
_cod_data_source_file ic201757r_si_001_1.cif
_cod_data_source_block 1
_cod_database_code 4329572

loop_
_symmetry_equiv_pos_as_xyz
'x, y, z'
'-x, y+1/2, -z+1/2'
'-x, -y, -z'
'x, -y-1/2, z-1/2'

loop_
_atom_site_label
_atom_site_type_symbol
_atom_site_fract_x
_atom_site_fract_y
_atom_site_fract_z
_atom_site_U_iso_or_equiv
_atom_site_adp_type
_atom_site_occupancy
_atom_site_symmetry_multiplicity
_atom_site_calc_flag
_atom_site_refinement_flags
C1 C 0.45986(10) -0.2650(3) 0.64851(10) 0.0207(5) Uani 1 1 d .
C2 C 0.46931(11) -0.3269(3) 0.71128(10) 0.0236(6) Uani 1 1 d .
H2A H 0.4409 -0.2989 0.7425 0.028 Uiso 1 1 calc R
C3 C 0.52040(11) -0.4316(3) 0.73091(10) 0.0247(6) Uani 1 1 d .
H3A H 0.5262 -0.4722 0.7751 0.030 Uiso 1 1 calc R
C4 C 0.56121(11) -0.4746(3) 0.68730(10) 0.0232(5) Uani 1 1 d .
H4A H 0.5956 -0.5444 0.7013 0.028 Uiso 1 1 calc R
C5 C 0.55308(10) -0.4159(2) 0.62024(10) 0.0198(5) Uani 1 1 d .
C6 C 0.59203(10) -0.4631(3) 0.57318(10) 0.0232(5) Uani 1 1 d .
H6A H 0.6257 -0.5351 0.5862 0.028 Uiso 1 1 calc R
C7 C 0.58319(10) -0.4082(3) 0.50764(10) 0.0202(5) Uani 1 1 d .
C8 C 0.62302(11) -0.4592(3) 0.45980(11) 0.0248(6) Uani 1 1 d .
H8A H 0.6564 -0.5318 0.4727 0.030 Uiso 1 1 calc R
C9 C 0.61375(11) -0.4050(3) 0.39606(11) 0.0256(6) Uani 1 1 d .
H9A H 0.6413 -0.4385 0.3650 0.031 Uiso 1 1 calc R
C10 C 0.56378(11) -0.2997(3) 0.37552(11) 0.0250(6) Uani 1 1 d .
H10A H 0.5581 -0.2632 0.3306 0.030 Uiso 1 1 calc R
C11 C 0.52285(10) -0.2480(3) 0.41866(10) 0.0205(5) Uani 1 1 d .
C12 C 0.53271(10) -0.2997(2) 0.48775(10) 0.0180(5) Uani 1 1 d .
C13 C 0.49369(10) -0.2517(3) 0.53473(10) 0.0206(5) Uani 1 1 d .
H13A H 0.4603 -0.1790 0.5218 0.025 Uiso 1 1 calc R
C14 C 0.50255(10) -0.3079(2) 0.60045(10) 0.0189(5) Uani 1 1 d .
C15 C 0.40648(11) -0.1632(3) 0.62823(10) 0.0229(6) Uani 1 1 d .
C16 C 0.36113(11) -0.0799(3) 0.60979(10) 0.0230(5) Uani 1 1 d .
C17 C 0.30708(11) 0.0166(3) 0.58499(10) 0.0227(5) Uani 1 1 d .
C18 C 0.24930(11) 0.0207(3) 0.61453(11) 0.0280(6) Uani 1 1 d .
H18A H 0.2462 -0.0389 0.6529 0.034 Uiso 1 1 calc R
C19 C 0.19674(12) 0.1105(3) 0.58840(12) 0.0319(6) Uani 1 1 d .
H19A H 0.1576 0.1119 0.6088 0.038 Uiso 1 1 calc R
C20 C 0.20040(11) 0.1983(3) 0.53296(11) 0.0271(6) Uani 1 1 d .
C21 C 0.25840(11) 0.1981(3) 0.50393(11) 0.0288(6) Uani 1 1 d .
H21A H 0.2616 0.2599 0.4663 0.035 Uiso 1 1 calc R
C22 C 0.31086(11) 0.1082(3) 0.52974(11) 0.0269(6) Uani 1 1 d .
H22A H 0.3502 0.1085 0.5097 0.032 Uiso 1 1 calc R
C23 C 0.15472(11) 0.4395(3) 0.49648(12) 0.0314(6) Uani 1 1 d .
C24 C 0.20090(12) 0.5165(3) 0.54264(13) 0.0376(7) Uani 1 1 d .
H24A H 0.2249 0.4670 0.5806 0.045 Uiso 1 1 calc R
C25 C 0.21130(13) 0.6643(3) 0.53257(15) 0.0454(7) Uani 1 1 d .
H25A H 0.2428 0.7181 0.5633 0.054 Uiso 1 1 calc R
C26 C 0.17529(14) 0.7340(3) 0.47711(16) 0.0540(8) Uani 1 1 d .
H26A H 0.1820 0.8357 0.4682 0.065 Uiso 1 1 calc R
C27 C 0.12964(16) 0.6507(4) 0.43563(16) 0.0614(9) Uani 1 1 d .
H27A H 0.1037 0.6993 0.3985 0.074 Uiso 1 1 calc R
C28 C 0.08910(12) 0.2127(3) 0.46762(12) 0.0314(6) Uani 1 1 d .
C29 C 0.02469(12) 0.2544(3) 0.47351(13) 0.0461(8) Uani 1 1 d .
H29A H 0.0163 0.3354 0.5011 0.055 Uiso 1 1 calc R
C30 C -0.02727(13) 0.1731(4) 0.43735(15) 0.0516(8) Uani 1 1 d .
H30A H -0.0722 0.1970 0.4404 0.062 Uiso 1 1 calc R
C31 C -0.01303(14) 0.0583(4) 0.39727(15) 0.0503(8) Uani 1 1 d .
H31A H -0.0477 0.0026 0.3715 0.060 Uiso 1 1 calc R
C32 C 0.05224(14) 0.0261(3) 0.39527(14) 0.0484(8) Uani 1 1 d .
H32A H 0.0619 -0.0539 0.3677 0.058 Uiso 1 1 calc R
C33 C 0.46785(11) -0.1509(3) 0.39476(10) 0.0215(5) Uani 1 1 d .
C34 C 0.42070(11) -0.0764(3) 0.37240(10) 0.0228(5) Uani 1 1 d .
C35 C 0.36344(10) 0.0104(3) 0.34497(10) 0.0220(5) Uani 1 1 d .
C36 C 0.30369(11) -0.0035(3) 0.37052(10) 0.0261(6) Uani 1 1 d .
H36A H 0.3009 -0.0713 0.4061 0.031 Uiso 1 1 calc R
C37 C 0.24851(11) 0.0799(3) 0.34486(11) 0.0270(6) Uani 1 1 d .
H37A H 0.2083 0.0692 0.3629 0.032 Uiso 1 1 calc R
C38 C 0.25168(11) 0.1791(3) 0.29299(11) 0.0263(6) Uani 1 1 d .
C39 C 0.31030(11) 0.1928(3) 0.26605(11) 0.0281(6) Uani 1 1 d .
H39A H 0.3124 0.2590 0.2297 0.034 Uiso 1 1 calc R
C40 C 0.36556(11) 0.1099(3) 0.29220(10) 0.0269(6) Uani 1 1 d .
H40A H 0.4057 0.1208 0.2739 0.032 Uiso 1 1 calc R
C41 C 0.13593(11) 0.1932(3) 0.23652(11) 0.0293(6) Uani 1 1 d .
C42 C 0.07345(12) 0.2320(3) 0.25018(13) 0.0436(7) Uani 1 1 d .
H42A H 0.0679 0.3079 0.2816 0.052 Uiso 1 1 calc R
C43 C 0.01914(13) 0.1551(4) 0.21600(15) 0.0541(9) Uani 1 1 d .
H43A H -0.0247 0.1782 0.2237 0.065 Uiso 1 1 calc R
C44 C 0.02876(13) 0.0467(3) 0.17159(14) 0.0459(8) Uani 1 1 d .
H44A H -0.0080 -0.0049 0.1471 0.055 Uiso 1 1 calc R
C45 C 0.09262(13) 0.0137(3) 0.16293(13) 0.0437(7) Uani 1 1 d .
H45A H 0.0992 -0.0641 0.1328 0.052 Uiso 1 1 calc R
C46 C 0.19769(11) 0.4208(3) 0.27122(11) 0.0296(6) Uani 1 1 d .
C47 C 0.25026(13) 0.4915(3) 0.31188(13) 0.0439(7) Uani 1 1 d .
H47A H 0.2827 0.4360 0.3408 0.053 Uiso 1 1 calc R
C48 C 0.25417(14) 0.6435(3) 0.30933(15) 0.0560(9) Uani 1 1 d .
H48A H 0.2903 0.6939 0.3356 0.067 Uiso 1 1 calc R
C49 C 0.20520(14) 0.7232(3) 0.26825(14) 0.0490(8) Uani 1 1 d .
H49A H 0.2072 0.8280 0.2651 0.059 Uiso 1 1 calc R
C50 C 0.15426(12) 0.6446(3) 0.23269(12) 0.0357(7) Uani 1 1 d .
H50A H 0.1195 0.6985 0.2060 0.043 Uiso 1 1 calc R
N1 N 0.14465(9) 0.2884(2) 0.50506(10) 0.0323(5) Uani 1 1 d .
N2 N 0.11880(11) 0.5056(3) 0.44340(11) 0.0486(6) Uani 1 1 d .
N3 N 0.10361(10) 0.1011(2) 0.42999(10) 0.0382(6) Uani 1 1 d .
N4 N 0.19415(9) 0.2669(2) 0.26818(9) 0.0277(5) Uani 1 1 d .
N5 N 0.14650(10) 0.0851(2) 0.19458(10) 0.0371(5) Uani 1 1 d .
N6 N 0.14961(9) 0.4967(2) 0.23265(9) 0.0320(5) Uani 1 1 d .

loop_
_atom_site_aniso_label
_atom_site_aniso_U_11
_atom_site_aniso_U_22
_atom_site_aniso_U_33
_atom_site_aniso_U_23
_atom_site_aniso_U_13
_atom_site_aniso_U_12
C1 0.0198(12) 0.0179(14) 0.0228(11) -0.0033(10) -0.0014(9) -0.0005(11)
C2 0.0255(13) 0.0228(15) 0.0223(12) -0.0045(11) 0.0032(10) 0.0005(12)
C3 0.0293(13) 0.0233(15) 0.0202(11) 0.0018(10) 0.0001(10) -0.0018(12)
C4 0.0217(12) 0.0192(14) 0.0260(12) 0.0007(10) -0.0044(9) 0.0012(11)
C5 0.0202(12) 0.0145(13) 0.0232(11) -0.0002(10) -0.0012(9) -0.0018(11)
C6 0.0184(12) 0.0214(15) 0.0276(12) -0.0005(10) -0.0030(9) 0.0035(11)
C7 0.0168(11) 0.0172(14) 0.0253(12) -0.0007(10) -0.0002(9) -0.0027(11)
C8 0.0189(12) 0.0226(15) 0.0318(13) -0.0004(11) 0.0009(10) 0.0047(11)
C9 0.0218(12) 0.0268(15) 0.0289(12) -0.0041(11) 0.0060(10) 0.0012(12)
C10 0.0234(12) 0.0294(16) 0.0224(11) -0.0007(11) 0.0040(10) -0.0050(12)
C11 0.0170(11) 0.0200(14) 0.0238(12) 0.0010(10) 0.0012(9) -0.0028(11)
C12 0.0156(11) 0.0167(13) 0.0212(11) -0.0016(10) 0.0018(9) -0.0028(11)
C13 0.0174(12) 0.0185(13) 0.0246(12) 0.0003(10) -0.0013(9) -0.0007(11)
C14 0.0179(11) 0.0154(13) 0.0222(11) -0.0020(10) -0.0008(9) -0.0003(11)
C15 0.0222(12) 0.0254(15) 0.0206(11) -0.0024(10) 0.0018(9) -0.0028(12)
C16 0.0236(13) 0.0217(14) 0.0235(11) -0.0034(11) 0.0031(10) -0.0016(12)
C17 0.0221(12) 0.0178(14) 0.0261(12) -0.0045(10) -0.0023(9) 0.0006(11)
C18 0.0241(13) 0.0308(16) 0.0294(12) 0.0040(11) 0.0052(10) 0.0008(12)
C19 0.0249(13) 0.0303(16) 0.0412(14) -0.0022(13) 0.0071(11) 0.0014(13)
C20 0.0201(13) 0.0217(15) 0.0368(13) -0.0022(11) -0.0035(10) 0.0015(12)
C21 0.0279(14) 0.0248(15) 0.0320(13) -0.0001(11) -0.0004(11) 0.0000(12)
C22 0.0226(12) 0.0263(16) 0.0308(13) -0.0028(11) 0.0013(10) -0.0001(12)
C23 0.0188(12) 0.0244(16) 0.0494(15) -0.0001(13) 0.0007(11) 0.0050(13)
C24 0.0272(14) 0.0304(18) 0.0534(16) -0.0046(14) 0.0014(12) 0.0036(14)
C25 0.0263(15) 0.0309(19) 0.078(2) -0.0112(16) 0.0069(14) 0.0017(14)
C26 0.0466(18) 0.0240(18) 0.091(2) 0.0082(17) 0.0112(17) -0.0001(16)
C27 0.055(2) 0.034(2) 0.086(2) 0.0179(18) -0.0161(17) 0.0029(18)
C28 0.0240(14) 0.0248(16) 0.0430(14) 0.0062(13) -0.0023(11) -0.0017(13)
C29 0.0255(15) 0.052(2) 0.0587(18) -0.0001(15) 0.0010(13) 0.0050(15)
C30 0.0168(14) 0.069(2) 0.0662(19) 0.0161(18) -0.0020(13) 0.0021(16)
C31 0.0371(17) 0.046(2) 0.0610(19) 0.0115(16) -0.0120(14) -0.0108(16)
C32 0.0399(17) 0.0373(19) 0.0606(18) -0.0033(15) -0.0145(14) -0.0035(16)
C33 0.0248(13) 0.0225(14) 0.0173(11) 0.0009(10) 0.0036(9) -0.0033(12)
C34 0.0236(13) 0.0233(14) 0.0216(11) -0.0011(11) 0.0038(10) -0.0036(12)
C35 0.0213(12) 0.0201(14) 0.0230(11) -0.0046(10) -0.0009(9) 0.0003(11)
C36 0.0269(13) 0.0284(15) 0.0228(11) 0.0028(11) 0.0031(10) -0.0020(12)
C37 0.0194(12) 0.0296(16) 0.0324(13) -0.0005(12) 0.0048(10) 0.0018(12)
C38 0.0236(13) 0.0229(15) 0.0303(12) -0.0026(11) -0.0024(10) 0.0003(12)
C39 0.0249(13) 0.0270(16) 0.0316(13) 0.0054(11) 0.0018(10) 0.0003(12)
C40 0.0244(13) 0.0297(16) 0.0274(12) 0.0019(11) 0.0062(10) 0.0022(12)
C41 0.0216(13) 0.0290(16) 0.0348(13) 0.0067(12) -0.0031(10) -0.0018(12)
C42 0.0297(15) 0.049(2) 0.0531(17) -0.0015(15) 0.0098(13) -0.0007(15)
C43 0.0187(14) 0.072(3) 0.071(2) 0.0134(19) 0.0047(14) -0.0063(17)
C44 0.0325(16) 0.049(2) 0.0518(17) 0.0058(16) -0.0072(13) -0.0181(16)
C45 0.0392(17) 0.0367(19) 0.0509(16) 0.0007(14) -0.0062(13) -0.0105(15)
C46 0.0232(13) 0.0310(17) 0.0335(13) -0.0036(12) 0.0007(10) 0.0051(13)
C47 0.0356(15) 0.0301(18) 0.0584(17) -0.0075(14) -0.0166(13) 0.0107(14)
C48 0.0431(18) 0.031(2) 0.083(2) -0.0179(16) -0.0237(15) 0.0020(16)
C49 0.0451(18) 0.0236(17) 0.072(2) -0.0043(15) -0.0102(15) 0.0087(15)
C50 0.0272(14) 0.0304(18) 0.0484(16) 0.0036(13) 0.0025(12) 0.0112(14)
N1 0.0216(11) 0.0212(13) 0.0501(13) -0.0002(10) -0.0071(9) 0.0018(10)
N2 0.0443(14) 0.0296(16) 0.0651(15) 0.0095(12) -0.0122(12) 0.0027(12)
N3 0.0295(12) 0.0300(14) 0.0512(13) -0.0028(11) -0.0059(10) -0.0001(11)
N4 0.0189(10) 0.0201(12) 0.0412(12) -0.0005(10) -0.0046(9) 0.0030(10)
N5 0.0306(12) 0.0324(14) 0.0450(12) -0.0032(11) -0.0042(10) -0.0050(11)
N6 0.0254(11) 0.0292(14) 0.0398(12) 0.0023(10) 0.0004(9) 0.0074(11)

loop_
_atom_type_symbol
_atom_type_description
_atom_type_scat_dispersion_real
_atom_type_scat_dispersion_imag
_atom_type_scat_source
C C 0.0033 0.0016 'International Tables Vol C Tables 4.2.6.8 and 6.1.1.4'
H H 0.0000 0.0000 'International Tables Vol C Tables 4.2.6.8 and 6.1.1.4'
N N 0.0061 0.0033 'International Tables Vol C Tables 4.2.6.8 and 6.1.1.4'

loop_
_geom_angle_atom_site_label_1
_geom_angle_atom_site_label_2
_geom_angle_atom_site_label_3
_geom_angle
C2 C1 C15 121.1(2)
C2 C1 C14 119.7(2)
C15 C1 C14 119.22(19)
C1 C2 C3 121.5(2)
C4 C3 C2 120.6(2)
C3 C4 C5 120.7(2)
C6 C5 C14 118.77(19)
C6 C5 C4 122.1(2)
C14 C5 C4 119.12(19)
C5 C6 C7 122.1(2)
C6 C7 C8 121.3(2)
C6 C7 C12 119.27(19)
C8 C7 C12 119.39(19)
C9 C8 C7 120.7(2)
C8 C9 C10 120.6(2)
C11 C10 C9 121.7(2)
C10 C11 C33 120.71(19)
C10 C11 C12 119.3(2)
C33 C11 C12 119.88(19)
C13 C12 C7 118.92(19)
C13 C12 C11 122.8(2)
C7 C12 C11 118.29(19)
C12 C13 C14 121.6(2)
C13 C14 C5 119.42(19)
C13 C14 C1 122.0(2)
C5 C14 C1 118.48(18)
C16 C15 C1 178.3(2)
C15 C16 C17 177.5(2)
C22 C17 C18 118.5(2)
C22 C17 C16 120.2(2)
C18 C17 C16 121.3(2)
C19 C18 C17 120.4(2)
C18 C19 C20 120.6(2)
C19 C20 C21 119.6(2)
C19 C20 N1 120.1(2)
C21 C20 N1 120.3(2)
C22 C21 C20 119.9(2)
C21 C22 C17 120.9(2)
N2 C23 N1 117.7(2)
N2 C23 C24 122.2(2)
N1 C23 C24 120.1(2)
C25 C24 C23 119.3(3)
C24 C25 C26 119.2(3)
C27 C26 C25 117.4(3)
N2 C27 C26 125.0(3)
N3 C28 C29 123.8(2)
N3 C28 N1 116.0(2)
C29 C28 N1 120.2(2)
C28 C29 C30 117.4(3)
C31 C30 C29 119.5(3)
C32 C31 C30 118.3(3)
N3 C32 C31 123.8(3)
C34 C33 C11 176.3(2)
C33 C34 C35 178.9(3)
C40 C35 C36 118.0(2)
C40 C35 C34 121.5(2)
C36 C35 C34 120.5(2)
C37 C36 C35 121.0(2)
C36 C37 C38 120.2(2)
C37 C38 C39 119.7(2)
C37 C38 N4 119.2(2)
C39 C38 N4 121.1(2)
C40 C39 C38 119.9(2)
C39 C40 C35 121.2(2)
N5 C41 C42 123.8(2)
N5 C41 N4 115.0(2)
C42 C41 N4 121.2(2)
C41 C42 C43 117.1(3)
C44 C43 C42 120.0(3)
C43 C44 C45 118.5(3)
N5 C45 C44 123.6(3)
N6 C46 N4 117.3(2)
N6 C46 C47 121.9(3)
N4 C46 C47 120.9(2)
C48 C47 C46 118.6(3)
C47 C48 C49 119.9(3)
C50 C49 C48 117.1(3)
N6 C50 C49 124.6(2)
C23 N1 C28 121.5(2)
C23 N1 C20 118.8(2)
C28 N1 C20 116.3(2)
C23 N2 C27 116.8(2)
C28 N3 C32 117.2(2)
C46 N4 C41 121.5(2)
C46 N4 C38 120.19(19)
C41 N4 C38 118.2(2)
C41 N5 C45 116.9(2)
C46 N6 C50 117.8(2)

loop_
_geom_bond_atom_site_label_1
_geom_bond_atom_site_label_2
_geom_bond_distance
C1 C2 1.365(3)
C1 C15 1.431(3)
C1 C14 1.448(3)
C2 C3 1.414(3)
C3 C4 1.354(3)
C4 C5 1.433(3)
C5 C6 1.392(3)
C5 C14 1.427(3)
C6 C7 1.392(3)
C7 C8 1.427(3)
C7 C12 1.429(3)
C8 C9 1.356(3)
C9 C10 1.405(3)
C10 C11 1.373(3)
C11 C33 1.442(3)
C11 C12 1.448(3)
C12 C13 1.394(3)
C13 C14 1.399(3)
C15 C16 1.202(3)
C16 C17 1.429(3)
C17 C22 1.396(3)
C17 C18 1.396(3)
C18 C19 1.377(3)
C19 C20 1.379(3)
C20 C21 1.394(3)
C20 N1 1.435(3)
C21 C22 1.374(3)
C23 N2 1.335(3)
C23 N1 1.395(3)
C23 C24 1.396(3)
C24 C25 1.372(4)
C25 C26 1.384(4)
C26 C27 1.370(4)
C27 N2 1.342(4)
C28 N3 1.321(3)
C28 C29 1.384(3)
C28 N1 1.428(3)
C29 C30 1.393(4)
C30 C31 1.372(4)
C31 C32 1.364(4)
C32 N3 1.343(3)
C33 C34 1.198(3)
C34 C35 1.439(3)
C35 C40 1.395(3)
C35 C36 1.396(3)
C36 C37 1.381(3)
C37 C38 1.383(3)
C38 C39 1.389(3)
C38 N4 1.435(3)
C39 C40 1.383(3)
C41 N5 1.329(3)
C41 C42 1.385(3)
C41 N4 1.418(3)
C42 C43 1.390(4)
C43 C44 1.359(4)
C44 C45 1.369(4)
C45 N5 1.341(3)
C46 N6 1.336(3)
C46 N4 1.393(3)
C46 C47 1.393(3)
C47 C48 1.377(4)
C48 C49 1.389(4)
C49 C50 1.361(4)
C50 N6 1.340(3)

loop_
_cod_related_entry_id
_cod_related_entry_database
_cod_related_entry_code
1 ChemSpider 30661232
